data_4110283
loop_
_publ_author_name
'Paul A. Rupar'
'Viktor N. Staroverov'
'Paul J. Ragogna'
'Kim M. Baines'

_publ_contact_author_address 'Dept of Chem, University of Western Ontario, London, Ontario, Canada  N6A 5B7'
_publ_contact_author_email kbaines2@uwo.ca
_publ_contact_author_name 'Dr. Kim M. Baines'
_publ_section_title
;
 A Germanium(II)-Centered Dication
;
_journal_name_full 'Journal of the American Chemical Society'
_journal_page_first 15138
_journal_page_last 15139
_journal_paper_doi 10.1021/ja0775725
_journal_volume 129
_journal_year 2007
_chemical_formula_sum 'C11 H20 Cl2 Ge N2'
_chemical_formula_weight 323.78
_space_group_IT_number 9
_symmetry_cell_setting monoclinic
_symmetry_Int_Tables_number 9
_symmetry_space_group_name_Hall 'C -2yc'
_symmetry_space_group_name_H-M 'C 1 c 1'
_atom_sites_solution_hydrogens geom
_atom_sites_solution_primary direct
_atom_sites_solution_secondary difmap
_audit_creation_method SHELXL-97
_cell_angle_alpha 90.00
_cell_angle_beta 106.168(2)
_cell_angle_gamma 90.00
_cell_formula_units_Z 4
_cell_length_a 14.0114(4)
_cell_length_b 9.3901(3)
_cell_length_c 11.5641(4)
_cell_measurement_temperature 150(2)
_cell_volume 1461.30(8)
_computing_cell_refinement 'DENZO-SMN (Otwinowski & Minor, 1997)'
_computing_data_collection 'COLLECT (Nonius, 1997-2001)'
_computing_data_reduction DENZO-SMN
_computing_molecular_graphics 'SHELXTL/PC (Sheldrick, 2001)'
_computing_publication_material SHELXTL/PC
_computing_structure_refinement 'SHELXL-97 (Sheldrick, 1997)'
_computing_structure_solution 'SHELXS-97 (Sheldrick, 1997)'
_diffrn_ambient_temperature 150(2)
_diffrn_measured_fraction_theta_full 0.998
_diffrn_measured_fraction_theta_max 0.998
_diffrn_measurement_device_type 'Nonius Kappa-CCD'
_diffrn_measurement_method '\f scans, and \w scans with \k offsets'
_diffrn_radiation_monochromator graphite
_diffrn_radiation_probe x-ray
_diffrn_radiation_type MoK\a
_diffrn_radiation_wavelength 0.71073
_diffrn_reflns_av_R_equivalents 0.066
_diffrn_reflns_av_sigmaI/netI 0.0260
_diffrn_reflns_limit_h_max 18
_diffrn_reflns_limit_h_min -17
_diffrn_reflns_limit_k_max 12
_diffrn_reflns_limit_k_min -12
_diffrn_reflns_limit_l_max 14
_diffrn_reflns_limit_l_min -15
_diffrn_reflns_number 8491
_diffrn_reflns_theta_full 27.49
_diffrn_reflns_theta_max 27.49
_diffrn_reflns_theta_min 2.64
_diffrn_source 'fine-focus sealed tube'
_exptl_absorpt_coefficient_mu 2.440
_exptl_absorpt_correction_T_max 0.5281
_exptl_absorpt_correction_T_min 0.4064
_exptl_absorpt_correction_type multi-scan
_exptl_absorpt_process_details 'DENZO-SMN (Otwinowski & Minor, 1997)'
_exptl_crystal_colour colorless
_exptl_crystal_density_diffrn 1.472
_exptl_crystal_description block
_exptl_crystal_F_000 664
_exptl_crystal_recrystallization_method 'dif Et2o into C6H6'
_exptl_crystal_size_max 0.48
_exptl_crystal_size_mid 0.28
_exptl_crystal_size_min 0.25
_refine_diff_density_max 0.432
_refine_diff_density_min -0.534
_refine_diff_density_rms 0.068
_refine_ls_abs_structure_details 'Flack H D (1983), Acta Cryst. A39, 876-881'
_refine_ls_abs_structure_Flack 0.491(10)
_refine_ls_extinction_method none
_refine_ls_goodness_of_fit_ref 1.031
_refine_ls_hydrogen_treatment constr
_refine_ls_matrix_type full
_refine_ls_number_parameters 152
_refine_ls_number_reflns 3226
_refine_ls_number_restraints 2
_refine_ls_restrained_S_all 1.031
_refine_ls_R_factor_all 0.0300
_refine_ls_R_factor_gt 0.0291
_refine_ls_shift/su_max 0.000
_refine_ls_shift/su_mean 0.000
_refine_ls_structure_factor_coef Fsqd
_refine_ls_weighting_details 'calc w=1/[\s^2^(Fo^2^)+(0.0380P)^2^+2.3485P] where P=(Fo^2^+2Fc^2^)/3'
_refine_ls_weighting_scheme calc
_refine_ls_wR_factor_gt 0.0707
_refine_ls_wR_factor_ref 0.0715
_reflns_number_gt 3153
_reflns_number_total 3226
_reflns_threshold_expression >2sigma(I)
_cod_data_source_file ja0775725-file001.cif
_cod_data_source_block 07133
_cod_original_sg_symbol_H-M 'C c'
_cod_database_code 4110283

loop_
_symmetry_equiv_pos_as_xyz
'x, y, z'
'x, -y, z+1/2'
'x+1/2, y+1/2, z'
'x+1/2, -y+1/2, z+1/2'

loop_
_atom_site_label
_atom_site_type_symbol
_atom_site_fract_x
_atom_site_fract_y
_atom_site_fract_z
_atom_site_U_iso_or_equiv
_atom_site_adp_type
_atom_site_occupancy
_atom_site_symmetry_multiplicity
_atom_site_calc_flag
_atom_site_refinement_flags
Ge Ge 0.50458(2) 0.21204(3) 0.05764(3) 0.02645(9) Uani 1 1 d .
Cl2 Cl 0.34099(5) 0.17729(8) 0.05106(6) 0.03101(16) Uani 1 1 d .
Cl1 Cl 0.49340(6) 0.14855(9) -0.13713(8) 0.03735(18) Uani 1 1 d .
C11 C 0.6506(2) 0.4988(3) 0.1763(3) 0.0270(6) Uani 1 1 d .
H11 H 0.6888 0.5902 0.1917 0.032 Uiso 1 1 calc R
C8 C 0.3334(2) 0.4400(3) -0.1501(2) 0.0221(5) Uani 1 1 d .
H8 H 0.3400 0.3347 -0.1372 0.026 Uiso 1 1 calc R
N5 N 0.55787(17) 0.5277(2) 0.0786(2) 0.0201(4) Uani 1 1 d .
N2 N 0.41833(18) 0.5066(2) -0.0593(2) 0.0195(4) Uani 1 1 d .
C3 C 0.4393(2) 0.6520(3) -0.0462(3) 0.0213(5) Uani 1 1 d .
C6 C 0.3748(3) 0.7697(3) -0.1123(3) 0.0337(7) Uani 1 1 d .
H6A H 0.3141 0.7751 -0.0861 0.051 Uiso 1 1 calc R
H6B H 0.3572 0.7508 -0.1990 0.051 Uiso 1 1 calc R
H6C H 0.4108 0.8602 -0.0951 0.051 Uiso 1 1 calc R
C7 C 0.5843(2) 0.7958(3) 0.0897(3) 0.0301(6) Uani 1 1 d .
H7A H 0.5487 0.8798 0.0492 0.045 Uiso 1 1 calc R
H7B H 0.6501 0.7913 0.0758 0.045 Uiso 1 1 calc R
H7C H 0.5917 0.8023 0.1763 0.045 Uiso 1 1 calc R
C4 C 0.5270(2) 0.6647(3) 0.0405(3) 0.0219(5) Uani 1 1 d .
C1 C 0.4906(2) 0.4313(3) 0.0183(2) 0.0194(5) Uani 1 1 d .
C10 C 0.3404(2) 0.4680(3) -0.2766(3) 0.0301(6) Uani 1 1 d .
H10A H 0.3358 0.5707 -0.2925 0.045 Uiso 1 1 calc R
H10B H 0.2858 0.4192 -0.3347 0.045 Uiso 1 1 calc R
H10C H 0.4040 0.4323 -0.2843 0.045 Uiso 1 1 calc R
C13 C 0.7167(2) 0.3902(4) 0.1390(3) 0.0315(7) Uani 1 1 d .
H13A H 0.6888 0.2947 0.1401 0.047 Uiso 1 1 calc R
H13B H 0.7835 0.3937 0.1954 0.047 Uiso 1 1 calc R
H13C H 0.7207 0.4121 0.0576 0.047 Uiso 1 1 calc R
C9 C 0.2342(2) 0.4826(4) -0.1308(3) 0.0320(7) Uani 1 1 d .
H9A H 0.2355 0.4643 -0.0469 0.048 Uiso 1 1 calc R
H9B H 0.1808 0.4267 -0.1844 0.048 Uiso 1 1 calc R
H9C H 0.2223 0.5841 -0.1485 0.048 Uiso 1 1 calc R
C12 C 0.6268(3) 0.4596(5) 0.2927(3) 0.0449(9) Uani 1 1 d .
H12A H 0.5917 0.5388 0.3180 0.067 Uiso 1 1 calc R
H12B H 0.6887 0.4403 0.3554 0.067 Uiso 1 1 calc R
H12C H 0.5847 0.3745 0.2797 0.067 Uiso 1 1 calc R

loop_
_atom_site_aniso_label
_atom_site_aniso_U_11
_atom_site_aniso_U_22
_atom_site_aniso_U_33
_atom_site_aniso_U_23
_atom_site_aniso_U_13
_atom_site_aniso_U_12
Ge 0.02442(13) 0.01872(13) 0.03140(15) 0.00551(14) -0.00018(10) -0.00099(13)
Cl2 0.0319(4) 0.0320(4) 0.0306(4) 0.0016(3) 0.0110(3) -0.0094(3)
Cl1 0.0417(4) 0.0303(4) 0.0449(4) -0.0059(3) 0.0199(4) 0.0027(3)
C11 0.0200(14) 0.0258(14) 0.0299(14) 0.0016(11) -0.0021(11) -0.0012(11)
C8 0.0206(12) 0.0233(13) 0.0187(12) 0.0014(10) -0.0005(10) -0.0022(10)
N5 0.0192(11) 0.0198(11) 0.0188(10) 0.0004(9) 0.0009(8) -0.0006(9)
N2 0.0213(11) 0.0152(10) 0.0206(11) 0.0016(8) 0.0036(9) 0.0003(9)
C3 0.0267(14) 0.0158(12) 0.0211(12) 0.0011(10) 0.0063(10) 0.0012(10)
C6 0.0383(17) 0.0253(16) 0.0321(16) 0.0037(12) 0.0010(14) 0.0057(12)
C7 0.0297(16) 0.0231(15) 0.0355(16) -0.0042(11) 0.0057(13) -0.0061(11)
C4 0.0251(14) 0.0170(12) 0.0236(13) -0.0010(10) 0.0070(10) -0.0009(10)
C1 0.0208(12) 0.0152(12) 0.0211(11) 0.0029(9) 0.0039(10) -0.0014(9)
C10 0.0337(16) 0.0319(16) 0.0205(13) 0.0027(11) 0.0006(12) -0.0085(13)
C13 0.0209(13) 0.0309(16) 0.0411(18) 0.0055(13) 0.0059(12) 0.0014(12)
C9 0.0218(14) 0.0394(17) 0.0312(15) -0.0007(13) 0.0015(12) 0.0005(12)
C12 0.0375(19) 0.069(3) 0.0228(15) 0.0042(16) -0.0003(14) 0.0110(18)

loop_
_atom_type_symbol
_atom_type_description
_atom_type_scat_dispersion_real
_atom_type_scat_dispersion_imag
_atom_type_scat_source
C C 0.0033 0.0016 'International Tables Vol C Tables 4.2.6.8 and 6.1.1.4'
H H 0.0000 0.0000 'International Tables Vol C Tables 4.2.6.8 and 6.1.1.4'
N N 0.0061 0.0033 'International Tables Vol C Tables 4.2.6.8 and 6.1.1.4'
Cl Cl 0.1484 0.1585 'International Tables Vol C Tables 4.2.6.8 and 6.1.1.4'
Ge Ge 0.1547 1.8001 'International Tables Vol C Tables 4.2.6.8 and 6.1.1.4'

loop_
_geom_angle_atom_site_label_1
_geom_angle_atom_site_label_2
_geom_angle_atom_site_label_3
_geom_angle
C1 Ge Cl1 93.74(8)
C1 Ge Cl2 95.74(8)
Cl1 Ge Cl2 97.82(3)
N5 C11 C12 110.8(3)
N5 C11 C13 112.3(2)
C12 C11 C13 113.0(3)
N5 C11 H11 106.8
C12 C11 H11 106.8
C13 C11 H11 106.8
N2 C8 C10 110.8(2)
N2 C8 C9 111.7(2)
C10 C8 C9 113.8(3)
N2 C8 H8 106.7
C10 C8 H8 106.7
C9 C8 H8 106.7
C1 N5 C4 110.2(2)
C1 N5 C11 127.2(2)
C4 N5 C11 122.5(2)
C1 N2 C3 110.1(2)
C1 N2 C8 123.6(2)
C3 N2 C8 126.1(2)
C4 C3 N2 106.6(2)
C4 C3 C6 127.3(3)
N2 C3 C6 126.0(3)
C3 C6 H6A 109.5
C3 C6 H6B 109.5
H6A C6 H6B 109.5
C3 C6 H6C 109.5
H6A C6 H6C 109.5
H6B C6 H6C 109.5
C4 C7 H7A 109.5
C4 C7 H7B 109.5
H7A C7 H7B 109.5
C4 C7 H7C 109.5
H7A C7 H7C 109.5
H7B C7 H7C 109.5
C3 C4 N5 106.9(2)
C3 C4 C7 129.3(3)
N5 C4 C7 123.8(3)
N2 C1 N5 106.1(2)
N2 C1 Ge 131.51(19)
N5 C1 Ge 122.28(19)
C8 C10 H10A 109.5
C8 C10 H10B 109.5
H10A C10 H10B 109.5
C8 C10 H10C 109.5
H10A C10 H10C 109.5
H10B C10 H10C 109.5
C11 C13 H13A 109.5
C11 C13 H13B 109.5
H13A C13 H13B 109.5
C11 C13 H13C 109.5
H13A C13 H13C 109.5
H13B C13 H13C 109.5
C8 C9 H9A 109.5
C8 C9 H9B 109.5
H9A C9 H9B 109.5
C8 C9 H9C 109.5
H9A C9 H9C 109.5
H9B C9 H9C 109.5
C11 C12 H12A 109.5
C11 C12 H12B 109.5
H12A C12 H12B 109.5
C11 C12 H12C 109.5
H12A C12 H12C 109.5
H12B C12 H12C 109.5

loop_
_geom_bond_atom_site_label_1
_geom_bond_atom_site_label_2
_geom_bond_distance
Ge C1 2.106(3)
Ge Cl1 2.2927(9)
Ge Cl2 2.2953(8)
C11 N5 1.491(3)
C11 C12 1.519(5)
C11 C13 1.519(4)
C11 H11 1.0000
C8 N2 1.488(3)
C8 C10 1.516(4)
C8 C9 1.522(4)
C8 H8 1.0000
N5 C1 1.352(3)
N5 C4 1.389(4)
N2 C1 1.351(4)
N2 C3 1.396(3)
C3 C4 1.358(4)
C3 C6 1.496(4)
C6 H6A 0.9800
C6 H6B 0.9800
C6 H6C 0.9800
C7 C4 1.493(4)
C7 H7A 0.9800
C7 H7B 0.9800
C7 H7C 0.9800
C10 H10A 0.9800
C10 H10B 0.9800
C10 H10C 0.9800
C13 H13A 0.9800
C13 H13B 0.9800
C13 H13C 0.9800
C9 H9A 0.9800
C9 H9B 0.9800
C9 H9C 0.9800
C12 H12A 0.9800
C12 H12B 0.9800
C12 H12C 0.9800
